data_7106400
loop_
_publ_author_name
'Fei Wang'
'Yan-Xi Tan'
'Hui Yang'
'Haixia Zhang'
'Yao Kang'
'Jian Zhang'

_publ_section_title
;
 A new approach towards tetrahedral imidazolate frameworks for high and
 selective CO2 uptake
;
_journal_name_full Chem.Commun.
_journal_page_first 5828
_journal_paper_doi 10.1039/c1cc10829h
_journal_volume 47
_journal_year 2011
_chemical_formula_sum 'C15 H13 N7 O2 Zn2'
_chemical_formula_weight 454.06
_chemical_name_systematic
;
?
;
_space_group_IT_number 29
_symmetry_cell_setting orthorhombic
_symmetry_space_group_name_Hall 'P 2c -2ac'
_symmetry_space_group_name_H-M 'P c a 21'
_atom_sites_solution_hydrogens geom
_atom_sites_solution_primary direct
_atom_sites_solution_secondary difmap
_audit_creation_method SHELXL-97
_cell_angle_alpha 90.00
_cell_angle_beta 90.00
_cell_angle_gamma 90.00
_cell_formula_units_Z 4
_cell_length_a 12.0840(6)
_cell_length_b 9.9231(4)
_cell_length_c 14.3845(6)
_cell_measurement_reflns_used 2845
_cell_measurement_temperature 293(2)
_cell_measurement_theta_max 23.39
_cell_measurement_theta_min 2.66
_cell_volume 1724.86(13)
_computing_cell_refinement 'Bruker SMART'
_computing_data_collection 'Bruker SMART'
_computing_data_reduction 'Bruker SAINT'
_computing_molecular_graphics 'Bruker SHELXTL'
_computing_publication_material 'Bruker SHELXTL'
_computing_structure_refinement 'SHELXL-97 (Sheldrick, 1997)'
_computing_structure_solution 'SHELXS-97 (Sheldrick, 1990)'
_diffrn_ambient_temperature 293(2)
_diffrn_measured_fraction_theta_full 0.973
_diffrn_measured_fraction_theta_max 0.973
_diffrn_measurement_device_type 'CCD area detector'
_diffrn_measurement_method 'phi and omega scans'
_diffrn_radiation_monochromator graphite
_diffrn_radiation_source 'fine-focus sealed tube'
_diffrn_radiation_type MoK\a
_diffrn_radiation_wavelength 0.71073
_diffrn_reflns_av_R_equivalents 0.0413
_diffrn_reflns_av_sigmaI/netI 0.0523
_diffrn_reflns_limit_h_max 11
_diffrn_reflns_limit_h_min -13
_diffrn_reflns_limit_k_max 11
_diffrn_reflns_limit_k_min -11
_diffrn_reflns_limit_l_max 17
_diffrn_reflns_limit_l_min -16
_diffrn_reflns_number 9927
_diffrn_reflns_theta_full 25.02
_diffrn_reflns_theta_max 25.02
_diffrn_reflns_theta_min 2.05
_exptl_absorpt_coefficient_mu 2.807
_exptl_absorpt_correction_type none
_exptl_crystal_colour colorless
_exptl_crystal_density_diffrn 1.749
_exptl_crystal_density_method 'not measured'
_exptl_crystal_description prism
_exptl_crystal_F_000 912
_exptl_crystal_size_max .23
_exptl_crystal_size_mid .15
_exptl_crystal_size_min .10
_refine_diff_density_max 0.520
_refine_diff_density_min -0.376
_refine_diff_density_rms 0.080
_refine_ls_abs_structure_details 'Flack H D (1983), Acta Cryst. A39, 876-881'
_refine_ls_abs_structure_Flack -0.015(19)
_refine_ls_extinction_method none
_refine_ls_goodness_of_fit_ref 1.008
_refine_ls_hydrogen_treatment none
_refine_ls_matrix_type full
_refine_ls_number_parameters 235
_refine_ls_number_reflns 2875
_refine_ls_number_restraints 1
_refine_ls_restrained_S_all 1.008
_refine_ls_R_factor_all 0.0526
_refine_ls_R_factor_gt 0.0337
_refine_ls_shift/su_max 0.001
_refine_ls_shift/su_mean 0.000
_refine_ls_structure_factor_coef Fsqd
_refine_ls_weighting_details 'calc w=1/[\s^2^(Fo^2^)+(0.0425P)^2^+0.0000P] where P=(Fo^2^+2Fc^2^)/3'
_refine_ls_weighting_scheme calc
_refine_ls_wR_factor_gt 0.0744
_refine_ls_wR_factor_ref 0.0821
_reflns_number_gt 2247
_reflns_number_total 2875
_reflns_threshold_expression >2sigma(I)
_cod_data_source_file c1cc10829h.txt
_cod_data_source_block ZIF-A2
_cod_original_sg_symbol_H-M Pca2(1)
_cod_database_code 7106400

loop_
_symmetry_equiv_pos_as_xyz
'x, y, z'
'-x, -y, z+1/2'
'x+1/2, -y, z'
'-x+1/2, y, z+1/2'

loop_
_atom_site_label
_atom_site_type_symbol
_atom_site_fract_x
_atom_site_fract_y
_atom_site_fract_z
_atom_site_U_iso_or_equiv
_atom_site_adp_type
_atom_site_occupancy
_atom_site_symmetry_multiplicity
_atom_site_calc_flag
_atom_site_refinement_flags
_atom_site_disorder_assembly
_atom_site_disorder_group
Zn1 Zn 0.77641(5) 1.19023(6) 0.29077(4) 0.02951(18) Uani 1 1 d . . .
Zn2 Zn 0.86971(5) 0.68583(6) 0.50946(4) 0.03001(17) Uani 1 1 d . . .
O1 O 0.3799(4) 0.8044(4) 0.7544(3) 0.0516(14) Uani 1 1 d . . .
O2 O 0.3942(4) 0.5846(5) 0.7743(4) 0.0765(17) Uani 1 1 d . . .
N1 N 0.8168(5) 0.8094(5) 0.4107(3) 0.0359(13) Uani 1 1 d . . .
N2 N 0.7783(4) 0.9995(5) 0.3373(3) 0.0305(12) Uani 1 1 d . . .
N3 N 0.8798(4) 1.4989(5) 0.4657(3) 0.0335(13) Uani 1 1 d . . .
N4 N 0.8428(4) 1.3121(4) 0.3847(3) 0.0323(12) Uani 1 1 d . . .
N5 N 0.8586(4) 1.2113(4) 0.1707(3) 0.0353(13) Uani 1 1 d . . .
N6 N 0.9909(4) 1.2508(4) 0.0670(3) 0.0349(12) Uani 1 1 d . . .
N7 N 0.7399(4) 0.6950(5) 0.6015(3) 0.0357(13) Uani 1 1 d . . .
C1 C 0.8448(5) 0.9367(6) 0.3948(4) 0.0361(15) Uani 1 1 d . . .
H1A H 0.9061 0.9775 0.4219 0.043 Uiso 1 1 calc R . .
C2 C 0.7011(5) 0.9074(5) 0.3123(4) 0.0446(17) Uani 1 1 d . . .
H2A H 0.6417 0.9215 0.2723 0.054 Uiso 1 1 calc R . .
C3 C 0.7268(6) 0.7899(6) 0.3567(4) 0.0425(17) Uani 1 1 d . . .
H3B H 0.6884 0.7092 0.3507 0.051 Uiso 1 1 calc R . .
C4 C 0.8075(6) 1.4325(6) 0.4103(4) 0.0362(14) Uani 1 1 d . . .
H4A H 0.7398 1.4682 0.3920 0.043 Uiso 1 1 calc R . .
C5 C 0.9661(6) 1.4137(6) 0.4725(4) 0.0471(17) Uani 1 1 d . . .
H5A H 1.0306 1.4304 0.5058 0.057 Uiso 1 1 calc R . .
C6 C 0.9450(6) 1.2992(6) 0.4233(5) 0.0426(17) Uani 1 1 d . . .
H6B H 0.9920 1.2256 0.4171 0.051 Uiso 1 1 calc R . .
C7 C 0.9640(5) 1.2448(6) 0.1552(4) 0.0328(13) Uani 1 1 d . . .
H7A H 1.0140 1.2623 0.2029 0.039 Uiso 1 1 calc R . .
C8 C 0.8972(6) 1.2168(7) 0.0218(4) 0.0498(18) Uani 1 1 d . . .
H8A H 0.8897 1.2108 -0.0424 0.060 Uiso 1 1 calc R . .
C9 C 0.8159(6) 1.1929(7) 0.0843(4) 0.0488(18) Uani 1 1 d . . .
H9A H 0.7435 1.1681 0.0706 0.059 Uiso 1 1 calc R . .
C10 C 0.6745(5) 0.8047(6) 0.6051(4) 0.0393(15) Uani 1 1 d . . .
H10A H 0.6964 0.8808 0.5721 0.047 Uiso 1 1 calc R . .
C11 C 0.5781(6) 0.8109(6) 0.6541(4) 0.0425(16) Uani 1 1 d . . .
H11A H 0.5371 0.8902 0.6549 0.051 Uiso 1 1 calc R . .
C12 C 0.5413(5) 0.6992(6) 0.7026(4) 0.0339(14) Uani 1 1 d . . .
C13 C 0.6110(5) 0.5849(6) 0.7026(4) 0.0387(15) Uani 1 1 d . . .
H13A H 0.5921 0.5091 0.7372 0.046 Uiso 1 1 calc R . .
C14 C 0.7075(5) 0.5865(6) 0.6509(4) 0.0367(14) Uani 1 1 d . . .
H14A H 0.7518 0.5098 0.6502 0.044 Uiso 1 1 calc R . .
C15 C 0.4299(6) 0.6923(7) 0.7494(4) 0.0428(16) Uani 1 1 d . . .

loop_
_atom_site_aniso_label
_atom_site_aniso_U_11
_atom_site_aniso_U_22
_atom_site_aniso_U_33
_atom_site_aniso_U_23
_atom_site_aniso_U_13
_atom_site_aniso_U_12
Zn1 0.0265(4) 0.0273(3) 0.0347(3) 0.0004(4) -0.0003(3) -0.0008(3)
Zn2 0.0266(4) 0.0290(3) 0.0344(3) -0.0022(4) -0.0020(3) -0.0010(3)
O1 0.027(3) 0.049(3) 0.078(4) -0.008(2) 0.011(2) 0.009(2)
O2 0.049(3) 0.068(4) 0.112(4) 0.007(3) 0.037(3) -0.001(3)
N1 0.038(4) 0.032(3) 0.038(3) 0.003(2) -0.008(3) -0.002(3)
N2 0.026(3) 0.029(2) 0.037(3) -0.001(2) -0.004(2) -0.007(2)
N3 0.038(4) 0.028(2) 0.035(2) -0.006(2) -0.006(2) -0.003(2)
N4 0.030(3) 0.030(3) 0.037(3) -0.005(2) -0.001(2) 0.001(3)
N5 0.037(4) 0.032(3) 0.037(3) 0.000(2) 0.000(2) -0.002(2)
N6 0.040(3) 0.034(3) 0.032(3) 0.001(2) 0.002(3) -0.003(3)
N7 0.029(3) 0.043(3) 0.036(3) -0.003(2) 0.007(2) 0.004(2)
C1 0.034(4) 0.034(4) 0.041(4) 0.000(3) -0.005(3) -0.001(3)
C2 0.049(4) 0.032(3) 0.053(4) 0.004(3) -0.016(3) -0.001(3)
C3 0.045(5) 0.028(3) 0.055(4) 0.004(3) -0.010(4) -0.011(3)
C4 0.035(4) 0.032(4) 0.041(3) -0.004(3) -0.005(3) 0.010(3)
C5 0.042(4) 0.044(4) 0.055(4) -0.008(3) -0.016(3) 0.010(3)
C6 0.036(4) 0.032(4) 0.060(4) -0.008(3) -0.016(3) 0.011(3)
C7 0.024(4) 0.032(3) 0.042(3) 0.003(2) -0.007(3) -0.002(3)
C8 0.036(4) 0.084(5) 0.029(4) 0.009(3) -0.007(3) -0.018(3)
C9 0.030(4) 0.077(5) 0.039(4) -0.005(3) -0.006(3) -0.010(3)
C10 0.035(4) 0.032(3) 0.051(4) -0.003(3) 0.008(3) 0.002(3)
C11 0.036(4) 0.034(3) 0.057(4) -0.006(3) 0.006(3) 0.011(3)
C12 0.026(4) 0.042(3) 0.034(3) -0.007(3) -0.001(3) -0.002(3)
C13 0.041(4) 0.037(3) 0.038(3) 0.007(3) 0.002(3) 0.004(3)
C14 0.035(4) 0.032(3) 0.043(3) 0.007(3) 0.003(3) 0.010(3)
C15 0.038(4) 0.050(4) 0.041(3) -0.001(3) -0.004(3) -0.008(4)

loop_
_atom_type_symbol
_atom_type_description
_atom_type_scat_dispersion_real
_atom_type_scat_dispersion_imag
_atom_type_scat_source
C C 0.0033 0.0016 'International Tables Vol C Tables 4.2.6.8 and 6.1.1.4'
H H 0.0000 0.0000 'International Tables Vol C Tables 4.2.6.8 and 6.1.1.4'
N N 0.0061 0.0033 'International Tables Vol C Tables 4.2.6.8 and 6.1.1.4'
O O 0.0106 0.0060 'International Tables Vol C Tables 4.2.6.8 and 6.1.1.4'
Zn Zn 0.2839 1.4301 'International Tables Vol C Tables 4.2.6.8 and 6.1.1.4'

loop_
_geom_angle_atom_site_label_1
_geom_angle_atom_site_label_2
_geom_angle_atom_site_label_3
_geom_angle
_geom_angle_site_symmetry_1
_geom_angle_site_symmetry_3
_geom_angle_publ_flag
O1 Zn1 N4 123.7(2) 2_674 . ?
O1 Zn1 N5 104.2(2) 2_674 . ?
N4 Zn1 N5 108.8(2) . . ?
O1 Zn1 N2 97.20(18) 2_674 . ?
N4 Zn1 N2 110.06(19) . . ?
N5 Zn1 N2 112.37(18) . . ?
N3 Zn2 N6 112.4(2) 1_545 2_775 ?
N3 Zn2 N1 112.00(19) 1_545 . ?
N6 Zn2 N1 112.2(2) 2_775 . ?
N3 Zn2 N7 107.2(2) 1_545 . ?
N6 Zn2 N7 111.5(2) 2_775 . ?
N1 Zn2 N7 100.9(2) . . ?
C15 O1 Zn1 119.8(4) . 2_675 ?
C1 N1 C3 104.0(5) . . ?
C1 N1 Zn2 129.1(4) . . ?
C3 N1 Zn2 125.7(4) . . ?
C1 N2 C2 105.6(5) . . ?
C1 N2 Zn1 131.8(4) . . ?
C2 N2 Zn1 122.6(4) . . ?
C5 N3 C4 103.7(5) . . ?
C5 N3 Zn2 128.2(4) . 1_565 ?
C4 N3 Zn2 127.5(4) . 1_565 ?
C4 N4 C6 105.4(5) . . ?
C4 N4 Zn1 127.6(4) . . ?
C6 N4 Zn1 126.0(4) . . ?
C7 N5 C9 104.1(5) . . ?
C7 N5 Zn1 130.0(4) . . ?
C9 N5 Zn1 125.9(4) . . ?
C7 N6 C8 104.3(5) . . ?
C7 N6 Zn2 129.1(4) . 2_774 ?
C8 N6 Zn2 126.3(4) . 2_774 ?
C10 N7 C14 117.1(5) . . ?
C10 N7 Zn2 120.5(4) . . ?
C14 N7 Zn2 121.7(4) . . ?
N2 C1 N1 113.9(6) . . ?
N2 C1 H1A 123.0 . . ?
N1 C1 H1A 123.0 . . ?
N2 C2 C3 107.1(6) . . ?
N2 C2 H2A 126.4 . . ?
C3 C2 H2A 126.4 . . ?
N1 C3 C2 109.3(5) . . ?
N1 C3 H3B 125.3 . . ?
C2 C3 H3B 125.3 . . ?
N4 C4 N3 113.3(6) . . ?
N4 C4 H4A 123.3 . . ?
N3 C4 H4A 123.3 . . ?
N3 C5 C6 109.9(6) . . ?
N3 C5 H5A 125.0 . . ?
C6 C5 H5A 125.0 . . ?
N4 C6 C5 107.7(6) . . ?
N4 C6 H6B 126.2 . . ?
C5 C6 H6B 126.2 . . ?
N6 C7 N5 114.2(6) . . ?
N6 C7 H7A 122.9 . . ?
N5 C7 H7A 122.9 . . ?
N6 C8 C9 109.5(5) . . ?
N6 C8 H8A 125.3 . . ?
C9 C8 H8A 125.3 . . ?
C8 C9 N5 108.0(6) . . ?
C8 C9 H9A 126.0 . . ?
N5 C9 H9A 126.0 . . ?
N7 C10 C11 123.9(6) . . ?
N7 C10 H10A 118.1 . . ?
C11 C10 H10A 118.1 . . ?
C10 C11 C12 120.0(6) . . ?
C10 C11 H11A 120.0 . . ?
C12 C11 H11A 120.0 . . ?
C11 C12 C13 116.8(6) . . ?
C11 C12 C15 123.3(6) . . ?
C13 C12 C15 119.7(6) . . ?
C14 C13 C12 119.6(5) . . ?
C14 C13 H13A 120.2 . . ?
C12 C13 H13A 120.2 . . ?
N7 C14 C13 122.5(5) . . ?
N7 C14 H14A 118.8 . . ?
C13 C14 H14A 118.8 . . ?
O2 C15 O1 126.2(7) . . ?
O2 C15 C12 119.5(6) . . ?
O1 C15 C12 114.2(6) . . ?

loop_
_geom_bond_atom_site_label_1
_geom_bond_atom_site_label_2
_geom_bond_distance
_geom_bond_site_symmetry_2
_geom_bond_publ_flag
Zn1 O1 1.961(4) 2_674 ?
Zn1 N4 1.983(5) . ?
Zn1 N5 2.004(5) . ?
Zn1 N2 2.008(5) . ?
Zn2 N3 1.963(5) 1_545 ?
Zn2 N6 1.979(5) 2_775 ?
Zn2 N1 1.982(5) . ?
Zn2 N7 2.055(5) . ?
O1 C15 1.268(7) . ?
O1 Zn1 1.961(4) 2_675 ?
O2 C15 1.206(7) . ?
N1 C1 1.327(7) . ?
N1 C3 1.351(8) . ?
N2 C1 1.310(7) . ?
N2 C2 1.355(7) . ?
N3 C5 1.346(7) . ?
N3 C4 1.354(7) . ?
N3 Zn2 1.963(5) 1_565 ?
N4 C4 1.321(7) . ?
N4 C6 1.360(8) . ?
N5 C7 1.334(8) . ?
N5 C9 1.358(8) . ?
N6 C7 1.311(7) . ?
N6 C8 1.348(7) . ?
N6 Zn2 1.979(5) 2_774 ?
N7 C10 1.347(7) . ?
N7 C14 1.348(7) . ?
C1 H1A 0.9300 . ?
C2 C3 1.365(8) . ?
C2 H2A 0.9300 . ?
C3 H3B 0.9300 . ?
C4 H4A 0.9300 . ?
C5 C6 1.362(8) . ?
C5 H5A 0.9300 . ?
C6 H6B 0.9300 . ?
C7 H7A 0.9300 . ?
C8 C9 1.353(9) . ?
C8 H8A 0.9300 . ?
C9 H9A 0.9300 . ?
C10 C11 1.363(9) . ?
C10 H10A 0.9300 . ?
C11 C12 1.383(8) . ?
C11 H11A 0.9300 . ?
C12 C13 1.413(8) . ?
C12 C15 1.507(9) . ?
C13 C14 1.383(8) . ?
C13 H13A 0.9300 . ?
C14 H14A 0.9300 . ?
